data_4028755
loop_
_publ_author_name
'Almaz S. Jalilov'
'Lu Han'
'Stephen F. Nelsen'
'Ilia A. Guzei'

_publ_contact_author_address
;
Department of Chemistry
University of Wisconsin-Madison
1101 University Ave
Madison, WI  53706
USA
;
_publ_contact_author_email iguzei@chem.wisc.edu
_publ_contact_author_fax 608-262-0381
_publ_contact_author_name
;
Guzei, Ilia A. 
;
_publ_contact_author_phone 608-263-4694
_publ_section_title
;
 Oxidation Products of Doubly Trimethylene-Bridged Tetrabenzyl
 p-Phenylenediamine Paracyclophane
;
_journal_name_full 'Journal of Organic Chemistry'
_journal_page_first 11373
_journal_page_last 11381
_journal_paper_doi 10.1021/jo401921f
_journal_volume 78
_journal_year 2013
_chemical_formula_moiety 'C46 H48 N4, 4(C3H6O), 2(F6 Sb)'
_chemical_formula_sum 'C58 H72 F12 N4 O4 Sb2'
_chemical_formula_weight 1360.70
_chemical_name_systematic
; 
 ? 
;
_space_group_IT_number 2
_symmetry_cell_setting triclinic
_symmetry_Int_Tables_number 2
_symmetry_space_group_name_Hall '-P 1'
_symmetry_space_group_name_H-M 'P -1'
_atom_sites_solution_hydrogens geom
_atom_sites_solution_primary direct
_atom_sites_solution_secondary difmap
_cell_angle_alpha 81.6450(11)
_cell_angle_beta 83.7998(12)
_cell_angle_gamma 79.6147(11)
_cell_formula_units_Z 1
_cell_length_a 10.6821(3)
_cell_length_b 11.5613(3)
_cell_length_c 12.1911(3)
_cell_measurement_reflns_used 9924
_cell_measurement_temperature 100(1)
_cell_measurement_theta_max 28.3355
_cell_measurement_theta_min 2.8676
_cell_volume 1460.02(7)
_computing_cell_refinement 'SAINT Ver. 7.24A (Bruker-AXS, 2007)'
_computing_data_collection 'APEX2 Ver. 2.1-4 (Bruker-AXS, 2009)'
_computing_data_reduction 'SAINT Ver. 7.24A'
_computing_molecular_graphics SHELXTL
_computing_publication_material SHELXTL
_computing_structure_refinement 'SHELXTL, OLEX2 (Dolomanov et al., 2009)'
_computing_structure_solution 'SHELXTL (Sheldrick, 2008)'
_diffrn_ambient_temperature 100(2)
_diffrn_measured_fraction_theta_full 0.994
_diffrn_measured_fraction_theta_max 0.994
_diffrn_measurement_device_type 'Bruker SMART APEX2 area detector'
_diffrn_measurement_method '0.40\% \w and 0.5\% \f scans'
_diffrn_radiation_monochromator 'mirror optics'
_diffrn_radiation_type 'Mo K\a'
_diffrn_radiation_wavelength 0.71073
_diffrn_reflns_av_R_equivalents 0.0175
_diffrn_reflns_av_sigmaI/netI 0.0128
_diffrn_reflns_limit_h_max 14
_diffrn_reflns_limit_h_min -14
_diffrn_reflns_limit_k_max 15
_diffrn_reflns_limit_k_min -15
_diffrn_reflns_limit_l_max 15
_diffrn_reflns_limit_l_min -16
_diffrn_reflns_number 36038
_diffrn_reflns_theta_full 25.00
_diffrn_reflns_theta_max 28.36
_diffrn_reflns_theta_min 1.69
_exptl_absorpt_coefficient_mu 1.012
_exptl_absorpt_correction_T_max 0.9056
_exptl_absorpt_correction_T_min 0.7788
_exptl_absorpt_correction_type analytical
_exptl_absorpt_process_details
;
SADABS  (Bruker-AXS, 2007)
;
_exptl_crystal_colour black
_exptl_crystal_density_diffrn 1.548
_exptl_crystal_description block
_exptl_crystal_F_000 690
_exptl_crystal_size_max 0.276
_exptl_crystal_size_mid 0.105
_exptl_crystal_size_min 0.060
_refine_diff_density_max 0.421
_refine_diff_density_min -0.234
_refine_diff_density_rms 0.048
_refine_ls_extinction_method none
_refine_ls_goodness_of_fit_ref 1.072
_refine_ls_hydrogen_treatment constr
_refine_ls_matrix_type full
_refine_ls_number_parameters 365
_refine_ls_number_reflns 7258
_refine_ls_number_restraints 0
_refine_ls_restrained_S_all 1.072
_refine_ls_R_factor_all 0.0174
_refine_ls_R_factor_gt 0.0164
_refine_ls_shift/su_max 0.003
_refine_ls_shift/su_mean 0.000
_refine_ls_structure_factor_coef Fsqd
_refine_ls_weighting_details 'calc w=1/[\s^2^(Fo^2^)+(0.0184P)^2^+0.6495P] where P=(Fo^2^+2Fc^2^)/3'
_refine_ls_weighting_scheme calc
_refine_ls_wR_factor_gt 0.0411
_refine_ls_wR_factor_ref 0.0417
_reflns_number_gt 6965
_reflns_number_total 7258
_reflns_threshold_expression I>2\s(I)
_cod_data_source_file jo401921f_si_002.cif
_cod_data_source_block nelsen26
_cod_original_sg_symbol_Hall '-P 1        '
_cod_original_sg_symbol_H-M 'P -1 '
_cod_database_code 4028755

loop_
_symmetry_equiv_pos_as_xyz
'x, y, z'
'-x, -y, -z'

loop_
_atom_site_label
_atom_site_type_symbol
_atom_site_fract_x
_atom_site_fract_y
_atom_site_fract_z
_atom_site_U_iso_or_equiv
_atom_site_adp_type
_atom_site_occupancy
_atom_site_symmetry_multiplicity
_atom_site_calc_flag
_atom_site_refinement_flags
Sb1 Sb 0.501163(7) 0.804658(6) 0.761590(6) 0.01579(3) Uani 1 1 d .
F1 F 0.36888(8) 0.85553(7) 0.66780(7) 0.02997(18) Uani 1 1 d .
F2 F 0.60963(8) 0.74827(7) 0.64293(7) 0.03123(18) Uani 1 1 d .
F3 F 0.44779(8) 0.65722(7) 0.79814(7) 0.02854(17) Uani 1 1 d .
F4 F 0.39483(9) 0.86227(9) 0.88041(7) 0.0373(2) Uani 1 1 d .
F5 F 0.55803(8) 0.95063(7) 0.72563(8) 0.03060(18) Uani 1 1 d .
F6 F 0.63456(8) 0.74862(7) 0.85532(7) 0.02933(17) Uani 1 1 d .
N1 N 0.04509(9) 0.51568(8) 0.25033(8) 0.01224(17) Uani 1 1 d .
N2 N -0.06639(9) 0.31533(8) 0.20132(8) 0.01331(17) Uani 1 1 d .
C1 C 0.16614(11) 0.68496(10) 0.32969(10) 0.0167(2) Uani 1 1 d .
H1 H 0.0838 0.7071 0.3028 0.020 Uiso 1 1 calc R
C2 C 0.22637(13) 0.77088(11) 0.36113(11) 0.0214(2) Uani 1 1 d .
H2 H 0.1849 0.8512 0.3558 0.026 Uiso 1 1 calc R
C3 C 0.34655(13) 0.73972(12) 0.40016(11) 0.0232(3) Uani 1 1 d .
H3 H 0.3873 0.7983 0.4220 0.028 Uiso 1 1 calc R
C4 C 0.40702(12) 0.62221(12) 0.40712(11) 0.0213(2) Uani 1 1 d .
H4 H 0.4897 0.6006 0.4332 0.026 Uiso 1 1 calc R
C5 C 0.34708(11) 0.53619(11) 0.37608(10) 0.0174(2) Uani 1 1 d .
H5 H 0.3889 0.4560 0.3813 0.021 Uiso 1 1 calc R
C6 C 0.22568(11) 0.56709(10) 0.33733(9) 0.0136(2) Uani 1 1 d .
C7 C 0.16162(11) 0.46983(9) 0.30725(9) 0.0135(2) Uani 1 1 d .
H7A H 0.2228 0.4209 0.2586 0.016 Uiso 1 1 calc R
H7B H 0.1400 0.4179 0.3761 0.016 Uiso 1 1 calc R
C8 C 0.05182(10) 0.56054(9) 0.14134(9) 0.01181(19) Uani 1 1 d .
C9 C 0.17148(10) 0.55418(9) 0.07452(9) 0.0131(2) Uani 1 1 d .
H9 H 0.2483 0.5220 0.1085 0.016 Uiso 1 1 calc R
C10 C -0.05895(10) 0.61757(9) 0.08768(9) 0.01276(19) Uani 1 1 d .
H10 H -0.1396 0.6255 0.1297 0.015 Uiso 1 1 calc R
C11 C -0.07311(11) 0.53254(10) 0.32517(9) 0.0144(2) Uani 1 1 d .
H11A H -0.1400 0.5874 0.2844 0.017 Uiso 1 1 calc R
H11B H -0.0568 0.5705 0.3887 0.017 Uiso 1 1 calc R
C12 C -0.12358(11) 0.41755(10) 0.37014(9) 0.0150(2) Uani 1 1 d .
H12B H -0.1948 0.4350 0.4276 0.018 Uiso 1 1 calc R
H12A H -0.0547 0.3610 0.4068 0.018 Uiso 1 1 calc R
C13 C -0.17079(11) 0.35782(10) 0.28194(9) 0.0150(2) Uani 1 1 d .
H13A H -0.2111 0.2901 0.3190 0.018 Uiso 1 1 calc R
H13B H -0.2365 0.4151 0.2421 0.018 Uiso 1 1 calc R
C14 C -0.06455(10) 0.35346(9) 0.09099(9) 0.01211(19) Uani 1 1 d .
C15 C -0.17722(10) 0.40661(9) 0.03680(9) 0.0133(2) Uani 1 1 d .
H15 H -0.2576 0.4148 0.0792 0.016 Uiso 1 1 calc R
C16 C 0.05243(10) 0.33884(9) 0.02267(9) 0.0130(2) Uani 1 1 d .
H16 H 0.1279 0.2977 0.0546 0.016 Uiso 1 1 calc R
C17 C 0.03685(11) 0.22262(10) 0.24571(9) 0.0154(2) Uani 1 1 d .
H17B H 0.0203 0.2067 0.3275 0.018 Uiso 1 1 calc R
H17A H 0.1191 0.2523 0.2297 0.018 Uiso 1 1 calc R
C18 C 0.04782(11) 0.10781(10) 0.19633(9) 0.0149(2) Uani 1 1 d .
C19 C 0.16302(12) 0.05762(10) 0.14507(10) 0.0186(2) Uani 1 1 d .
H19 H 0.2355 0.0955 0.1410 0.022 Uiso 1 1 calc R
C20 C 0.17358(13) -0.04769(11) 0.09947(11) 0.0225(2) Uani 1 1 d .
H20 H 0.2527 -0.0810 0.0640 0.027 Uiso 1 1 calc R
C21 C 0.06842(14) -0.10375(11) 0.10597(11) 0.0234(3) Uani 1 1 d .
H21 H 0.0753 -0.1756 0.0749 0.028 Uiso 1 1 calc R
C22 C -0.04667(13) -0.05499(11) 0.15774(11) 0.0244(3) Uani 1 1 d .
H22 H -0.1186 -0.0938 0.1626 0.029 Uiso 1 1 calc R
C23 C -0.05754(12) 0.05061(11) 0.20276(11) 0.0205(2) Uani 1 1 d .
H23 H -0.1369 0.0838 0.2380 0.025 Uiso 1 1 calc R
O1 O 0.88449(9) 0.75736(8) 0.48326(8) 0.0266(2) Uani 1 1 d .
C24 C 0.80502(14) 0.95639(11) 0.51236(11) 0.0255(3) Uani 1 1 d .
H24C H 0.8895 0.9542 0.5378 0.038 Uiso 1 1 calc R
H24A H 0.7400 0.9643 0.5752 0.038 Uiso 1 1 calc R
H24B H 0.7870 1.0242 0.4547 0.038 Uiso 1 1 calc R
C25 C 0.80284(12) 0.84390(11) 0.46544(10) 0.0194(2) Uani 1 1 d .
C26 C 0.69466(14) 0.84389(13) 0.39683(12) 0.0290(3) Uani 1 1 d .
H26C H 0.7007 0.9011 0.3296 0.043 Uiso 1 1 calc R
H26B H 0.6133 0.8661 0.4402 0.043 Uiso 1 1 calc R
H26A H 0.6992 0.7645 0.3758 0.043 Uiso 1 1 calc R
O2 O 0.34391(9) 0.36184(10) 0.80742(9) 0.0307(2) Uani 1 1 d .
C27 C 0.43791(15) 0.16780(13) 0.88042(13) 0.0314(3) Uani 1 1 d .
H27A H 0.3547 0.1471 0.8723 0.047 Uiso 1 1 calc R
H27C H 0.4610 0.1413 0.9568 0.047 Uiso 1 1 calc R
H27B H 0.5027 0.1289 0.8284 0.047 Uiso 1 1 calc R
C28 C 0.43070(12) 0.29936(12) 0.85580(10) 0.0214(2) Uani 1 1 d .
C29 C 0.53642(13) 0.35073(12) 0.89154(12) 0.0261(3) Uani 1 1 d .
H29C H 0.5358 0.3366 0.9728 0.039 Uiso 1 1 calc R
H29B H 0.5242 0.4362 0.8669 0.039 Uiso 1 1 calc R
H29A H 0.6185 0.3129 0.8583 0.039 Uiso 1 1 calc R

loop_
_atom_site_aniso_label
_atom_site_aniso_U_11
_atom_site_aniso_U_22
_atom_site_aniso_U_33
_atom_site_aniso_U_23
_atom_site_aniso_U_13
_atom_site_aniso_U_12
Sb1 0.01278(4) 0.01532(4) 0.01914(4) -0.00269(3) -0.00117(3) -0.00171(3)
F1 0.0267(4) 0.0287(4) 0.0348(5) 0.0036(3) -0.0152(3) -0.0041(3)
F2 0.0364(5) 0.0233(4) 0.0291(4) -0.0050(3) 0.0119(4) 0.0006(3)
F3 0.0273(4) 0.0228(4) 0.0365(5) 0.0050(3) -0.0058(3) -0.0120(3)
F4 0.0329(5) 0.0453(5) 0.0290(4) -0.0118(4) 0.0073(4) 0.0059(4)
F5 0.0306(4) 0.0168(3) 0.0460(5) -0.0038(3) -0.0048(4) -0.0077(3)
F6 0.0212(4) 0.0313(4) 0.0362(5) 0.0008(3) -0.0124(3) -0.0045(3)
N1 0.0129(4) 0.0131(4) 0.0114(4) -0.0024(3) -0.0022(3) -0.0026(3)
N2 0.0149(4) 0.0128(4) 0.0122(4) -0.0018(3) -0.0018(3) -0.0020(3)
C1 0.0177(5) 0.0165(5) 0.0168(5) -0.0034(4) -0.0039(4) -0.0026(4)
C2 0.0263(6) 0.0162(5) 0.0234(6) -0.0054(4) -0.0040(5) -0.0048(5)
C3 0.0253(6) 0.0241(6) 0.0244(6) -0.0076(5) -0.0034(5) -0.0111(5)
C4 0.0173(6) 0.0277(6) 0.0213(6) -0.0052(5) -0.0049(5) -0.0063(5)
C5 0.0166(5) 0.0195(5) 0.0162(5) -0.0035(4) -0.0024(4) -0.0019(4)
C6 0.0158(5) 0.0158(5) 0.0099(5) -0.0026(4) -0.0008(4) -0.0043(4)
C7 0.0156(5) 0.0128(5) 0.0127(5) -0.0015(4) -0.0043(4) -0.0020(4)
C8 0.0149(5) 0.0098(4) 0.0122(5) -0.0034(4) -0.0021(4) -0.0037(4)
C9 0.0122(5) 0.0131(5) 0.0150(5) -0.0025(4) -0.0031(4) -0.0029(4)
C10 0.0126(5) 0.0128(5) 0.0137(5) -0.0037(4) -0.0010(4) -0.0029(4)
C11 0.0151(5) 0.0160(5) 0.0120(5) -0.0039(4) 0.0001(4) -0.0016(4)
C12 0.0157(5) 0.0185(5) 0.0111(5) -0.0028(4) 0.0003(4) -0.0040(4)
C13 0.0145(5) 0.0183(5) 0.0129(5) -0.0029(4) 0.0009(4) -0.0048(4)
C14 0.0153(5) 0.0094(4) 0.0128(5) -0.0025(4) -0.0020(4) -0.0039(4)
C15 0.0123(5) 0.0139(5) 0.0148(5) -0.0034(4) -0.0004(4) -0.0040(4)
C16 0.0133(5) 0.0113(5) 0.0151(5) -0.0023(4) -0.0036(4) -0.0018(4)
C17 0.0191(5) 0.0136(5) 0.0134(5) -0.0011(4) -0.0044(4) -0.0015(4)
C18 0.0196(5) 0.0122(5) 0.0130(5) 0.0006(4) -0.0043(4) -0.0025(4)
C19 0.0179(6) 0.0169(5) 0.0215(6) -0.0021(4) -0.0041(4) -0.0032(4)
C20 0.0236(6) 0.0176(5) 0.0249(6) -0.0049(5) -0.0027(5) 0.0021(5)
C21 0.0355(7) 0.0132(5) 0.0231(6) -0.0021(4) -0.0084(5) -0.0046(5)
C22 0.0289(7) 0.0195(6) 0.0279(7) -0.0008(5) -0.0056(5) -0.0121(5)
C23 0.0199(6) 0.0193(5) 0.0224(6) -0.0020(4) 0.0003(5) -0.0059(5)
O1 0.0286(5) 0.0231(4) 0.0253(5) -0.0047(4) -0.0037(4) 0.0054(4)
C24 0.0331(7) 0.0198(6) 0.0241(6) -0.0035(5) -0.0079(5) -0.0018(5)
C25 0.0224(6) 0.0198(5) 0.0146(5) -0.0011(4) -0.0002(4) -0.0018(4)
C26 0.0320(7) 0.0277(7) 0.0288(7) -0.0043(5) -0.0115(6) -0.0033(6)
O2 0.0152(4) 0.0392(6) 0.0350(6) -0.0026(4) -0.0021(4) 0.0009(4)
C27 0.0374(8) 0.0291(7) 0.0313(7) -0.0072(6) -0.0097(6) -0.0086(6)
C28 0.0167(6) 0.0294(6) 0.0180(6) -0.0058(5) 0.0031(4) -0.0043(5)
C29 0.0249(6) 0.0297(7) 0.0253(7) 0.0006(5) -0.0044(5) -0.0105(5)

loop_
_atom_type_symbol
_atom_type_description
_atom_type_scat_dispersion_real
_atom_type_scat_dispersion_imag
_atom_type_scat_source
C C 0.0033 0.0016 'International Tables Vol C Tables 4.2.6.8 and 6.1.1.4'
H H 0.0000 0.0000 'International Tables Vol C Tables 4.2.6.8 and 6.1.1.4'
F F 0.0171 0.0103 'International Tables Vol C Tables 4.2.6.8 and 6.1.1.4'
N N 0.0061 0.0033 'International Tables Vol C Tables 4.2.6.8 and 6.1.1.4'
O O 0.0106 0.0060 'International Tables Vol C Tables 4.2.6.8 and 6.1.1.4'
Sb Sb -0.5866 1.5461 'International Tables Vol C Tables 4.2.6.8 and 6.1.1.4'

loop_
_geom_angle_atom_site_label_1
_geom_angle_atom_site_label_2
_geom_angle_atom_site_label_3
_geom_angle
_geom_angle_site_symmetry_1
_geom_angle_publ_flag
F4 Sb1 F2 179.11(4) . yes
F4 Sb1 F1 90.28(4) . yes
F2 Sb1 F1 90.25(4) . yes
F4 Sb1 F3 90.35(4) . yes
F2 Sb1 F3 90.36(4) . yes
F1 Sb1 F3 90.15(4) . yes
F4 Sb1 F5 90.20(4) . yes
F2 Sb1 F5 89.08(4) . yes
F1 Sb1 F5 90.91(4) . yes
F3 Sb1 F5 178.80(4) . yes
F4 Sb1 F6 90.55(4) . yes
F2 Sb1 F6 88.93(4) . yes
F1 Sb1 F6 178.26(3) . yes
F3 Sb1 F6 88.33(4) . yes
F5 Sb1 F6 90.60(4) . yes
C8 N1 C7 120.78(9) . ?
C8 N1 C11 123.34(9) . ?
C7 N1 C11 114.55(9) . ?
C14 N2 C13 123.05(9) . ?
C14 N2 C17 120.28(9) . ?
C13 N2 C17 116.61(9) . ?
C6 C1 C2 120.47(11) . ?
C6 C1 H1 119.8 . ?
C2 C1 H1 119.8 . ?
C3 C2 C1 120.28(11) . ?
C3 C2 H2 119.9 . ?
C1 C2 H2 119.9 . ?
C2 C3 C4 119.53(11) . ?
C2 C3 H3 120.2 . ?
C4 C3 H3 120.2 . ?
C3 C4 C5 120.35(11) . ?
C3 C4 H4 119.8 . ?
C5 C4 H4 119.8 . ?
C4 C5 C6 120.30(11) . ?
C4 C5 H5 119.9 . ?
C6 C5 H5 119.9 . ?
C1 C6 C5 119.07(10) . ?
C1 C6 C7 122.18(10) . ?
C5 C6 C7 118.74(10) . ?
N1 C7 C6 113.27(9) . ?
N1 C7 H7A 108.9 . ?
C6 C7 H7A 108.9 . ?
N1 C7 H7B 108.9 . ?
C6 C7 H7B 108.9 . ?
H7A C7 H7B 107.7 . ?
N1 C8 C10 121.71(10) . ?
N1 C8 C9 121.58(10) . ?
C10 C8 C9 116.70(10) . ?
C15 C9 C8 121.44(10) 2_565 ?
C15 C9 H9 119.3 2_565 ?
C8 C9 H9 119.3 . ?
C16 C10 C8 121.71(10) 2_565 ?
C16 C10 H10 119.1 2_565 ?
C8 C10 H10 119.1 . ?
N1 C11 C12 113.95(9) . ?
N1 C11 H11A 108.8 . ?
C12 C11 H11A 108.8 . ?
N1 C11 H11B 108.8 . ?
C12 C11 H11B 108.8 . ?
H11A C11 H11B 107.7 . ?
C11 C12 C13 114.56(9) . ?
C11 C12 H12B 108.6 . ?
C13 C12 H12B 108.6 . ?
C11 C12 H12A 108.6 . ?
C13 C12 H12A 108.6 . ?
H12B C12 H12A 107.6 . ?
N2 C13 C12 111.90(9) . ?
N2 C13 H13A 109.2 . ?
C12 C13 H13A 109.2 . ?
N2 C13 H13B 109.2 . ?
C12 C13 H13B 109.2 . ?
H13A C13 H13B 107.9 . ?
N2 C14 C16 120.12(10) . ?
N2 C14 C15 122.96(10) . ?
C16 C14 C15 116.91(10) . ?
C9 C15 C14 121.35(10) 2_565 ?
C9 C15 H15 119.3 2_565 ?
C14 C15 H15 119.3 . ?
C10 C16 C14 121.61(10) 2_565 ?
C10 C16 H16 119.2 2_565 ?
C14 C16 H16 119.2 . ?
N2 C17 C18 112.64(9) . ?
N2 C17 H17B 109.1 . ?
C18 C17 H17B 109.1 . ?
N2 C17 H17A 109.1 . ?
C18 C17 H17A 109.1 . ?
H17B C17 H17A 107.8 . ?
C19 C18 C23 119.06(11) . ?
C19 C18 C17 120.50(10) . ?
C23 C18 C17 120.43(11) . ?
C18 C19 C20 120.74(11) . ?
C18 C19 H19 119.6 . ?
C20 C19 H19 119.6 . ?
C21 C20 C19 119.82(12) . ?
C21 C20 H20 120.1 . ?
C19 C20 H20 120.1 . ?
C22 C21 C20 119.92(11) . ?
C22 C21 H21 120.0 . ?
C20 C21 H21 120.0 . ?
C21 C22 C23 120.31(12) . ?
C21 C22 H22 119.8 . ?
C23 C22 H22 119.8 . ?
C22 C23 C18 120.14(12) . ?
C22 C23 H23 119.9 . ?
C18 C23 H23 119.9 . ?
C25 C24 H24C 109.5 . ?
C25 C24 H24A 109.5 . ?
H24C C24 H24A 109.5 . ?
C25 C24 H24B 109.5 . ?
H24C C24 H24B 109.5 . ?
H24A C24 H24B 109.5 . ?
O1 C25 C26 122.08(12) . ?
O1 C25 C24 121.26(12) . ?
C26 C25 C24 116.66(11) . ?
C25 C26 H26C 109.5 . ?
C25 C26 H26B 109.5 . ?
H26C C26 H26B 109.5 . ?
C25 C26 H26A 109.5 . ?
H26C C26 H26A 109.5 . ?
H26B C26 H26A 109.5 . ?
C28 C27 H27A 109.5 . ?
C28 C27 H27C 109.5 . ?
H27A C27 H27C 109.5 . ?
C28 C27 H27B 109.5 . ?
H27A C27 H27B 109.5 . ?
H27C C27 H27B 109.5 . ?
O2 C28 C27 121.65(12) . ?
O2 C28 C29 121.34(12) . ?
C27 C28 C29 117.00(12) . ?
C28 C29 H29C 109.5 . ?
C28 C29 H29B 109.5 . ?
H29C C29 H29B 109.5 . ?
C28 C29 H29A 109.5 . ?
H29C C29 H29A 109.5 . ?
H29B C29 H29A 109.5 . ?

loop_
_geom_bond_atom_site_label_1
_geom_bond_atom_site_label_2
_geom_bond_distance
_geom_bond_site_symmetry_2
_geom_bond_publ_flag
Sb1 F4 1.8666(8) . yes
Sb1 F2 1.8707(8) . yes
Sb1 F1 1.8718(8) . yes
Sb1 F3 1.8719(7) . yes
Sb1 F5 1.8725(8) . yes
Sb1 F6 1.8867(8) . yes
N1 C8 1.3536(14) . ?
N1 C7 1.4676(14) . ?
N1 C11 1.4760(14) . ?
N2 C14 1.3525(14) . ?
N2 C13 1.4687(14) . ?
N2 C17 1.4805(14) . ?
C1 C6 1.3905(15) . ?
C1 C2 1.3935(16) . ?
C1 H1 0.9500 . ?
C2 C3 1.3855(18) . ?
C2 H2 0.9500 . ?
C3 C4 1.3900(18) . ?
C3 H3 0.9500 . ?
C4 C5 1.3906(16) . ?
C4 H4 0.9500 . ?
C5 C6 1.3960(16) . ?
C5 H5 0.9500 . ?
C6 C7 1.5227(14) . ?
C7 H7A 0.9900 . ?
C7 H7B 0.9900 . ?
C8 C10 1.4224(15) . ?
C8 C9 1.4358(15) . ?
C9 C15 1.3653(15) 2_565 ?
C9 H9 0.9500 . ?
C10 C16 1.3653(15) 2_565 ?
C10 H10 0.9500 . ?
C11 C12 1.5301(15) . ?
C11 H11A 0.9900 . ?
C11 H11B 0.9900 . ?
C12 C13 1.5315(15) . ?
C12 H12B 0.9900 . ?
C12 H12A 0.9900 . ?
C13 H13A 0.9900 . ?
C13 H13B 0.9900 . ?
C14 C16 1.4226(15) . ?
C14 C15 1.4317(15) . ?
C15 C9 1.3653(15) 2_565 ?
C15 H15 0.9500 . ?
C16 C10 1.3653(15) 2_565 ?
C16 H16 0.9500 . ?
C17 C18 1.5162(15) . ?
C17 H17B 0.9900 . ?
C17 H17A 0.9900 . ?
C18 C19 1.3868(17) . ?
C18 C23 1.3943(16) . ?
C19 C20 1.3921(17) . ?
C19 H19 0.9500 . ?
C20 C21 1.3843(18) . ?
C20 H20 0.9500 . ?
C21 C22 1.383(2) . ?
C21 H21 0.9500 . ?
C22 C23 1.3911(17) . ?
C22 H22 0.9500 . ?
C23 H23 0.9500 . ?
O1 C25 1.2133(15) . ?
C24 C25 1.4996(17) . ?
C24 H24C 0.9800 . ?
C24 H24A 0.9800 . ?
C24 H24B 0.9800 . ?
C25 C26 1.4980(18) . ?
C26 H26C 0.9800 . ?
C26 H26B 0.9800 . ?
C26 H26A 0.9800 . ?
O2 C28 1.2173(17) . ?
C27 C28 1.4965(19) . ?
C27 H27A 0.9800 . ?
C27 H27C 0.9800 . ?
C27 H27B 0.9800 . ?
C28 C29 1.4971(17) . ?
C29 H29C 0.9800 . ?
C29 H29B 0.9800 . ?
C29 H29A 0.9800 . ?

loop_
_geom_torsion_atom_site_label_1
_geom_torsion_atom_site_label_2
_geom_torsion_atom_site_label_3
_geom_torsion_atom_site_label_4
_geom_torsion
_geom_torsion_site_symmetry_4
C6 C1 C2 C3 0.15(19) .
C1 C2 C3 C4 0.4(2) .
C2 C3 C4 C5 -0.55(19) .
C3 C4 C5 C6 0.18(19) .
C2 C1 C6 C5 -0.52(17) .
C2 C1 C6 C7 178.08(11) .
C4 C5 C6 C1 0.36(17) .
C4 C5 C6 C7 -178.29(11) .
C8 N1 C7 C6 77.37(12) .
C11 N1 C7 C6 -89.89(11) .
C1 C6 C7 N1 11.12(15) .
C5 C6 C7 N1 -170.27(10) .
C7 N1 C8 C10 -172.75(9) .
C11 N1 C8 C10 -6.65(15) .
C7 N1 C8 C9 6.46(15) .
C11 N1 C8 C9 172.57(9) .
N1 C8 C9 C15 176.21(10) 2_565
C10 C8 C9 C15 -4.54(15) 2_565
N1 C8 C10 C16 -178.95(10) 2_565
C9 C8 C10 C16 1.80(15) 2_565
C8 N1 C11 C12 115.57(11) .
C7 N1 C11 C12 -77.53(11) .
N1 C11 C12 C13 -66.62(13) .
C14 N2 C13 C12 -119.99(11) .
C17 N2 C13 C12 62.77(12) .
C11 C12 C13 N2 65.69(12) .
C13 N2 C14 C16 160.67(10) .
C17 N2 C14 C16 -22.19(15) .
C13 N2 C14 C15 -20.96(15) .
C17 N2 C14 C15 156.18(10) .
N2 C14 C15 C9 178.94(10) 2_565
C16 C14 C15 C9 -2.65(15) 2_565
N2 C14 C16 C10 -176.12(10) 2_565
C15 C14 C16 C10 5.41(15) 2_565
C14 N2 C17 C18 -59.38(13) .
C13 N2 C17 C18 117.94(10) .
N2 C17 C18 C19 124.96(11) .
N2 C17 C18 C23 -55.65(14) .
C23 C18 C19 C20 0.68(18) .
C17 C18 C19 C20 -179.92(11) .
C18 C19 C20 C21 -0.52(19) .
C19 C20 C21 C22 -0.02(19) .
C20 C21 C22 C23 0.4(2) .
C21 C22 C23 C18 -0.2(2) .
C19 C18 C23 C22 -0.31(18) .
C17 C18 C23 C22 -179.70(11) .
